data_2206557
loop_
_publ_author_name
'Shang, Xian-Mei'
'Meng, Xiang-Gao'
'Wu, Ji-Zhou'
'Li, Qing-Shan'

_publ_section_title
;
 3,4-Difluorobenzohydroxamic acid
;
_journal_issue 8
_journal_name_full 'Acta Crystallographica Section E'
_journal_page_first o2328
_journal_page_last o2329
_journal_paper_doi 10.1107/S1600536805020179
_journal_volume 61
_journal_year 2005
_chemical_formula_iupac 'C7 H5 F2 N O2'
_chemical_formula_moiety 'C7 H5 F2 N O2'
_chemical_formula_sum 'C7 H5 F2 N O2'
_chemical_formula_weight 173.12
_chemical_name_systematic
;
3,4-Difluorobenzohydroxamic acid
;
_space_group_IT_number 19
_symmetry_cell_setting orthorhombic
_symmetry_space_group_name_Hall 'P 2ac 2ab'
_symmetry_space_group_name_H-M 'P 21 21 21'
_atom_sites_solution_hydrogens geom
_atom_sites_solution_primary direct
_atom_sites_solution_secondary difmap
_audit_creation_method SHELXL97
_cell_angle_alpha 90.00
_cell_angle_beta 90.00
_cell_angle_gamma 90.00
_cell_formula_units_Z 4
_cell_length_a 4.9983(11)
_cell_length_b 5.5158(12)
_cell_length_c 26.418(6)
_cell_measurement_reflns_used 1242
_cell_measurement_temperature 292(2)
_cell_measurement_theta_max 21.18
_cell_measurement_theta_min 3.77
_cell_volume 728.3(3)
_computing_cell_refinement 'SAINT (Bruker, 2003)'
_computing_data_collection 'SMART (Bruker, 2003)'
_computing_data_reduction SAINT
_computing_molecular_graphics 'SHELXTL (Bruker, 1997)'
_computing_publication_material SHELXTL
_computing_structure_refinement 'SHELXL97 (Sheldrick, 1997)'
_computing_structure_solution 'SHELXS97 (Sheldrick, 1997)'
_diffrn_ambient_temperature 292(2)
_diffrn_measured_fraction_theta_full 1.000
_diffrn_measured_fraction_theta_max 1.000
_diffrn_measurement_device_type 'Bruker SMART CCD area-detector'
_diffrn_measurement_method '\f and \w'
_diffrn_radiation_monochromator graphite
_diffrn_radiation_source 'fine-focus sealed tube'
_diffrn_radiation_type MoK\a
_diffrn_radiation_wavelength 0.71073
_diffrn_reflns_av_R_equivalents 0.0849
_diffrn_reflns_av_sigmaI/netI 0.0451
_diffrn_reflns_limit_h_max 6
_diffrn_reflns_limit_h_min -5
_diffrn_reflns_limit_k_max 3
_diffrn_reflns_limit_k_min -6
_diffrn_reflns_limit_l_max 32
_diffrn_reflns_limit_l_min -30
_diffrn_reflns_number 4166
_diffrn_reflns_theta_full 26.04
_diffrn_reflns_theta_max 26.04
_diffrn_reflns_theta_min 1.54
_diffrn_standards_decay_% 0
_diffrn_standards_interval_count 0
_diffrn_standards_interval_time 0
_diffrn_standards_number 0
_exptl_absorpt_coefficient_mu 0.149
_exptl_absorpt_correction_type none
_exptl_crystal_colour colourless
_exptl_crystal_density_diffrn 1.579
_exptl_crystal_density_method 'not measured'
_exptl_crystal_description block
_exptl_crystal_F_000 352
_exptl_crystal_size_max 0.30
_exptl_crystal_size_mid 0.20
_exptl_crystal_size_min 0.20
_refine_diff_density_max 0.324
_refine_diff_density_min -0.251
_refine_ls_extinction_method none
_refine_ls_goodness_of_fit_ref 1.062
_refine_ls_hydrogen_treatment mixed
_refine_ls_matrix_type full
_refine_ls_number_parameters 114
_refine_ls_number_reflns 886
_refine_ls_number_restraints 1
_refine_ls_restrained_S_all 1.061
_refine_ls_R_factor_all 0.0639
_refine_ls_R_factor_gt 0.0556
_refine_ls_shift/su_max 0.000
_refine_ls_shift/su_mean 0.000
_refine_ls_structure_factor_coef Fsqd
_refine_ls_weighting_details 'calc w = 1/[\s^2^(Fo^2^)+(0.0879P)^2^+0.2027P] where P=(Fo^2^+2Fc^2^)/3'
_refine_ls_weighting_scheme calc
_refine_ls_wR_factor_gt 0.1480
_refine_ls_wR_factor_ref 0.1572
_reflns_number_gt 752
_reflns_number_total 886
_reflns_threshold_expression I>2\s(I)
_cod_data_source_file su6205.cif
_cod_data_source_block I
_cod_depositor_comments
;
The following automatic conversions were performed:
'_symmetry_cell_setting' value 'Orthorhombic' changed to 'orthorhombic'
according to '/home/saulius/struct/CIF-dictionaries/cif_core.dic'
dictionary named 'cif_core.dic' version 2.4.1 from 2010-06-29.

Automatic conversion script
Id: cif_fix_enum 1527 2010-12-29 10:47:43Z saulius 

The following automatic conversions were performed:

'_symmetry_cell_setting' value 'Orthorhombic' changed to
'orthorhombic' according to
/home/saulius/struct/CIF-dictionaries/cif_core.dic dictionary named
'cif_core.dic' version 2.4.1 from 2010-06-29.

Automatic conversion script
Id: cif_fix_values 1715 2011-07-08 13:25:40Z adriana 
;
_cod_original_sg_symbol_H-M 'P21 21 21'
_cod_database_code 2206557
_cod_database_fobs_code 2206557

loop_
_symmetry_equiv_pos_as_xyz
'x, y, z'
'-x+1/2, -y, z+1/2'
'-x, y+1/2, -z+1/2'
'x+1/2, -y+1/2, -z'

loop_
_atom_site_label
_atom_site_fract_x
_atom_site_fract_y
_atom_site_fract_z
_atom_site_U_iso_or_equiv
_atom_site_adp_type
_atom_site_calc_flag
_atom_site_refinement_flags
_atom_site_occupancy
_atom_site_type_symbol
C1 0.0132(8) 0.9165(7) 0.89373(14) 0.0510(9) Uani d . 1 C
H1 -0.0980 0.9475 0.9212 0.061 Uiso calc R 1 H
C2 -0.0053(9) 1.0531(7) 0.85025(16) 0.0622(12) Uani d . 1 C
C3 0.1594(10) 1.0094(10) 0.80957(15) 0.0663(13) Uani d . 1 C
C4 0.3384(10) 0.8289(10) 0.81073(16) 0.0708(13) Uani d . 1 C
H4 0.4439 0.7961 0.7826 0.085 Uiso calc R 1 H
C5 0.3647(9) 0.6926(9) 0.85404(15) 0.0606(12) Uani d . 1 C
H5 0.4944 0.5719 0.8555 0.073 Uiso calc R 1 H
C6 0.1997(6) 0.7329(7) 0.89569(12) 0.0405(8) Uani d . 1 C
C7 0.2400(7) 0.5832(7) 0.94224(14) 0.0442(9) Uani d . 1 C
F1 -0.1829(7) 1.2355(7) 0.84714(13) 0.1087(13) Uani d . 1 F
F2 0.1335(8) 1.1524(7) 0.76875(11) 0.1058(12) Uani d . 1 F
N1 0.0214(6) 0.5314(7) 0.96795(12) 0.0489(8) Uani d D 1 N
O1 0.4639(5) 0.5136(5) 0.95553(11) 0.0628(9) Uani d . 1 O
O2 0.0457(7) 0.4373(5) 1.01607(10) 0.0610(8) Uani d . 1 O
H2 0.0052 0.2933 1.0157 0.092 Uiso calc R 1 H
H1A -0.133(3) 0.559(8) 0.9621(13) 0.051(12) Uiso d D 1 H

loop_
_atom_site_aniso_label
_atom_site_aniso_U_11
_atom_site_aniso_U_22
_atom_site_aniso_U_33
_atom_site_aniso_U_12
_atom_site_aniso_U_13
_atom_site_aniso_U_23
C1 0.0433(19) 0.051(2) 0.058(2) 0.011(2) 0.0045(17) 0.0047(17)
C2 0.054(2) 0.050(2) 0.083(3) 0.009(2) -0.010(2) 0.013(2)
C3 0.066(3) 0.079(3) 0.054(2) -0.008(3) -0.001(2) 0.014(2)
C4 0.066(3) 0.085(3) 0.061(3) 0.003(3) 0.017(2) 0.004(3)
C5 0.048(2) 0.062(3) 0.071(3) 0.011(2) 0.0068(19) 0.000(2)
C6 0.0315(16) 0.0391(18) 0.0510(18) -0.0009(16) -0.0001(14) -0.0027(16)
C7 0.0320(17) 0.0376(17) 0.063(2) -0.0002(17) -0.0070(15) 0.0043(17)
F1 0.102(3) 0.096(2) 0.128(3) 0.050(2) 0.003(2) 0.034(2)
F2 0.118(3) 0.121(3) 0.0784(18) -0.002(3) -0.0035(18) 0.046(2)
N1 0.0309(16) 0.0585(19) 0.0573(18) -0.0009(16) -0.0026(14) 0.0148(16)
O1 0.0307(13) 0.0614(17) 0.096(2) 0.0007(14) -0.0075(13) 0.0278(16)
O2 0.068(2) 0.0570(15) 0.0581(16) -0.0123(17) -0.0077(14) 0.0168(13)

loop_
_atom_type_symbol
_atom_type_description
_atom_type_scat_dispersion_real
_atom_type_scat_dispersion_imag
_atom_type_scat_source
C C 0.0033 0.0000 'International Tables Vol C Tables 4.2.6.8 and 6.1.1.4'
H H 0.0000 0.0000 'International Tables Vol C Tables 4.2.6.8 and 6.1.1.4'
N N 0.0061 0.0000 'International Tables Vol C Tables 4.2.6.8 and 6.1.1.4'
O O 0.0106 0.0000 'International Tables Vol C Tables 4.2.6.8 and 6.1.1.4'
F F 0.0171 0.0000 'International Tables Vol C Tables 4.2.6.8 and 6.1.1.4'

loop_
_geom_angle_atom_site_label_1
_geom_angle_atom_site_label_2
_geom_angle_atom_site_label_3
_geom_angle
C2 C1 C6 118.6(3)
C2 C1 H1 120.7
C6 C1 H1 120.7
F1 C2 C3 118.6(4)
F1 C2 C1 120.3(4)
C3 C2 C1 121.1(4)
C4 C3 F2 121.3(4)
C4 C3 C2 120.8(4)
F2 C3 C2 117.9(5)
C3 C4 C5 119.3(4)
C3 C4 H4 120.4
C5 C4 H4 120.4
C4 C5 C6 120.9(4)
C4 C5 H5 119.6
C6 C5 H5 119.6
C1 C6 C5 119.2(3)
C1 C6 C7 121.9(3)
C5 C6 C7 118.8(3)
O1 C7 N1 122.5(3)
O1 C7 C6 121.9(3)
N1 C7 C6 115.6(3)
C7 N1 O2 118.9(3)
C7 N1 H1A 131(3)
O2 N1 H1A 110(3)
N1 O2 H2 109.5

loop_
_geom_bond_atom_site_label_1
_geom_bond_atom_site_label_2
_geom_bond_distance
C1 C2 1.377(5)
C1 C6 1.377(5)
C1 H1 0.9300
C2 F1 1.344(5)
C2 C3 1.375(6)
C3 C4 1.339(7)
C3 F2 1.342(5)
C4 C5 1.376(6)
C4 H4 0.9300
C5 C6 1.393(5)
C5 H5 0.9300
C6 C7 1.495(5)
C7 O1 1.234(4)
C7 N1 1.317(4)
N1 O2 1.379(4)
N1 H1A 0.802(11)
O2 H2 0.8200

loop_
_geom_hbond_atom_site_label_D
_geom_hbond_atom_site_label_H
_geom_hbond_atom_site_label_A
_geom_hbond_site_symmetry_A
_geom_hbond_distance_DH
_geom_hbond_distance_HA
_geom_hbond_distance_DA
_geom_hbond_angle_DHA
N1 H1A O1 1_455 0.802(11) 2.038(19) 2.808(4) 161(5)
O2 H2 O1 4_457 0.82 1.87 2.630(4) 154.4
C1 H1 O2 4_467 0.93 2.51 3.433(5) 169.8
C5 H5 F1 1_645 0.93 2.47 3.391(5) 171.7

loop_
_geom_torsion_atom_site_label_1
_geom_torsion_atom_site_label_2
_geom_torsion_atom_site_label_3
_geom_torsion_atom_site_label_4
_geom_torsion
C6 C1 C2 F1 -179.3(4)
C6 C1 C2 C3 -0.4(6)
F1 C2 C3 C4 -179.6(5)
C1 C2 C3 C4 1.5(7)
F1 C2 C3 F2 0.1(7)
C1 C2 C3 F2 -178.8(4)
F2 C3 C4 C5 177.6(5)
C2 C3 C4 C5 -2.7(8)
C3 C4 C5 C6 2.9(7)
C2 C1 C6 C5 0.6(6)
C2 C1 C6 C7 177.4(4)
C4 C5 C6 C1 -1.8(6)
C4 C5 C6 C7 -178.8(4)
C1 C6 C7 O1 -142.8(4)
C5 C6 C7 O1 34.1(5)
C1 C6 C7 N1 37.1(5)
C5 C6 C7 N1 -146.0(4)
O1 C7 N1 O2 12.8(6)
C6 C7 N1 O2 -167.1(3)

loop_
_cod_related_entry_id
_cod_related_entry_database
_cod_related_entry_code
1 ChemSpider 21129052
